data_4336360
loop_
_publ_author_name
'Konstantin Junold'
'Johannes A. Baus'
'Christian Burschka'
'Thomas Vent-Schmidt'
'Sebastian Riedel'
'Reinhold Tacke'

_publ_contact_author_address
;Institut fuer Anorganische Chemie
Julius-Maximilians-Universitaet Wuerzburg
Am Hubland
D-97074 Wuerzburg
Germany,
Institut fuer Anorganische und Analytische Chemie
Universitaet Freiburg
Albertstrasse 21
D-79104 Freiburg i. Br.
Germany
;
_publ_contact_author_email r.tacke@uni-wuerzburg.de
_publ_contact_author_fax '049 931 3184609'
_publ_contact_author_name 'Reinhold Tacke, Sebastian Riedel'
_publ_contact_author_phone '049 931 3185251'
_publ_section_title
;
 Five-Coordinate Silicon(II) Compounds with Si-M Bonds (M = Cr, Mo, W,
 Fe): Bis[N,N'-diisopropylbenzamidinato(-)]silicon(II) as a Ligand in
 Transition-Metal Complexes
;
_journal_name_full 'Inorganic Chemistry'
_journal_page_first 11593
_journal_page_last 11599
_journal_paper_doi 10.1021/ic401954e
_journal_volume 52
_journal_year 2013
_chemical_formula_moiety 'C31 H38 Cr N4 O5 Si'
_chemical_formula_sum 'C31 H38 Cr N4 O5 Si'
_chemical_formula_weight 626.74
_chemical_name_systematic
; 
 ? 
;
_space_group_IT_number 14
_symmetry_cell_setting monoclinic
_symmetry_space_group_name_Hall '-P 2yn'
_symmetry_space_group_name_H-M 'P 1 21/n 1'
_atom_sites_solution_hydrogens geom
_atom_sites_solution_primary direct
_atom_sites_solution_secondary difmap
_audit_creation_method SHELXL-97
_cell_angle_alpha 90.00
_cell_angle_beta 107.17(2)
_cell_angle_gamma 90.00
_cell_formula_units_Z 4
_cell_length_a 10.774(2)
_cell_length_b 19.500(3)
_cell_length_c 16.413(3)
_cell_measurement_reflns_used 5000
_cell_measurement_temperature 173(2)
_cell_measurement_theta_max 29.15
_cell_measurement_theta_min 2.45
_cell_volume 3294.6(11)
_computing_cell_refinement Stoe-IPDS
_computing_data_collection Stoe-IPDS
_computing_data_reduction Stoe-IPDS
_computing_molecular_graphics ORTEP/POV-Ray
_computing_publication_material Bruker-SHELXTL
_computing_structure_refinement 'SHELXL-97 (Sheldrick, 2008)'
_computing_structure_solution 'SHELXS-97 (Sheldrick, 2008)'
_diffrn_ambient_temperature 173(2)
_diffrn_measured_fraction_theta_full 0.978
_diffrn_measured_fraction_theta_max 0.978
_diffrn_measurement_device_type image_plate-STOE-IPDS
_diffrn_measurement_method 'omega scan'
_diffrn_radiation_monochromator graphite
_diffrn_radiation_source 'fine-focus sealed tube'
_diffrn_radiation_type MoK\a
_diffrn_radiation_wavelength 0.71073
_diffrn_reflns_av_R_equivalents 0.0463
_diffrn_reflns_av_sigmaI/netI 0.0323
_diffrn_reflns_limit_h_max 13
_diffrn_reflns_limit_h_min -13
_diffrn_reflns_limit_k_max 24
_diffrn_reflns_limit_k_min -24
_diffrn_reflns_limit_l_max 20
_diffrn_reflns_limit_l_min -20
_diffrn_reflns_number 35568
_diffrn_reflns_theta_full 26.03
_diffrn_reflns_theta_max 26.03
_diffrn_reflns_theta_min 2.46
_exptl_absorpt_coefficient_mu 0.426
_exptl_absorpt_correction_type none
_exptl_crystal_colour colourless
_exptl_crystal_density_diffrn 1.264
_exptl_crystal_description block
_exptl_crystal_F_000 1320
_exptl_crystal_size_max 0.55
_exptl_crystal_size_mid 0.25
_exptl_crystal_size_min 0.25
_refine_diff_density_max 0.489
_refine_diff_density_min -0.421
_refine_diff_density_rms 0.066
_refine_ls_extinction_method none
_refine_ls_goodness_of_fit_ref 1.016
_refine_ls_hydrogen_treatment constr
_refine_ls_matrix_type full
_refine_ls_number_parameters 387
_refine_ls_number_reflns 6369
_refine_ls_number_restraints 0
_refine_ls_restrained_S_all 1.016
_refine_ls_R_factor_all 0.0590
_refine_ls_R_factor_gt 0.0461
_refine_ls_shift/su_max 0.000
_refine_ls_shift/su_mean 0.000
_refine_ls_structure_factor_coef Fsqd
_refine_ls_weighting_details 'calc w=1/[\s^2^(Fo^2^)+(0.0909P)^2^+0.0000P] where P=(Fo^2^+2Fc^2^)/3'
_refine_ls_weighting_scheme calc
_refine_ls_wR_factor_gt 0.1181
_refine_ls_wR_factor_ref 0.1253
_reflns_number_gt 4882
_reflns_number_total 6369
_reflns_threshold_expression >2sigma(I)
_cod_data_source_file ic401954e_si_001_2.cif
_cod_data_source_block jun84b
_cod_original_cell_volume 3294.5(11)
_cod_database_code 4336360

loop_
_symmetry_equiv_pos_as_xyz
'x, y, z'
'-x+1/2, y+1/2, -z+1/2'
'-x, -y, -z'
'x-1/2, -y-1/2, z-1/2'

loop_
_atom_site_label
_atom_site_type_symbol
_atom_site_fract_x
_atom_site_fract_y
_atom_site_fract_z
_atom_site_U_iso_or_equiv
_atom_site_adp_type
_atom_site_occupancy
_atom_site_symmetry_multiplicity
_atom_site_calc_flag
_atom_site_refinement_flags
Cr Cr 0.77658(3) 0.173522(16) 0.111120(19) 0.02224(12) Uani 1 1 d .
Si Si 0.82087(5) 0.09242(3) 0.22764(3) 0.02157(14) Uani 1 1 d .
O1 O 0.5849(2) 0.07654(11) -0.00597(12) 0.0560(5) Uani 1 1 d .
O2 O 0.99218(18) 0.10059(10) 0.06154(10) 0.0458(4) Uani 1 1 d .
N1 N 0.82736(16) 0.11688(8) 0.33445(10) 0.0217(3) Uani 1 1 d .
N2 N 0.64116(16) 0.07633(9) 0.25759(10) 0.0234(4) Uani 1 1 d .
N3 N 0.84237(16) 0.00220(8) 0.21245(10) 0.0218(3) Uani 1 1 d .
O3 O 0.95946(17) 0.27617(9) 0.22429(13) 0.0477(5) Uani 1 1 d .
N4 N 1.01565(15) 0.06420(8) 0.25815(9) 0.0204(3) Uani 1 1 d .
O4 O 0.56914(18) 0.23437(9) 0.18017(12) 0.0464(4) Uani 1 1 d .
C1 C 0.70113(19) 0.10578(10) 0.33004(12) 0.0217(4) Uani 1 1 d .
C2 C 0.64024(19) 0.12610(11) 0.39703(12) 0.0247(4) Uani 1 1 d .
C3 C 0.5776(2) 0.18890(12) 0.39236(14) 0.0324(5) Uani 1 1 d .
H3 H 0.5728 0.2190 0.3460 0.039 Uiso 1 1 calc R
C4 C 0.5222(2) 0.20778(15) 0.45541(16) 0.0440(6) Uani 1 1 d .
H4 H 0.4795 0.2508 0.4522 0.053 Uiso 1 1 calc R
C5 C 0.5292(3) 0.16406(16) 0.52273(16) 0.0496(7) Uani 1 1 d .
H5 H 0.4922 0.1773 0.5662 0.060 Uiso 1 1 calc R
O5 O 0.72194(18) 0.27176(10) -0.03598(12) 0.0512(5) Uani 1 1 d .
C6 C 0.5895(3) 0.10125(16) 0.52728(15) 0.0460(7) Uani 1 1 d .
H6 H 0.5934 0.0712 0.5735 0.055 Uiso 1 1 calc R
C7 C 0.6443(2) 0.08203(13) 0.46435(14) 0.0342(5) Uani 1 1 d .
H7 H 0.6848 0.0385 0.4672 0.041 Uiso 1 1 calc R
C8 C 0.9287(2) 0.15052(11) 0.40246(12) 0.0277(5) Uani 1 1 d .
H8 H 1.0051 0.1562 0.3802 0.033 Uiso 1 1 calc R
C9 C 0.8915(3) 0.22247(15) 0.4236(2) 0.0601(9) Uani 1 1 d .
H9A H 0.8518 0.2477 0.3707 0.090 Uiso 1 1 calc R
H9B H 0.9694 0.2468 0.4572 0.090 Uiso 1 1 calc R
H9C H 0.8292 0.2191 0.4566 0.090 Uiso 1 1 calc R
C31 C 0.7436(2) 0.23465(12) 0.02080(14) 0.0321(5) Uani 1 1 d .
C30 C 0.6468(2) 0.21053(11) 0.15349(13) 0.0296(5) Uani 1 1 d .
C10 C 0.9742(3) 0.1059(2) 0.48097(17) 0.0621(9) Uani 1 1 d .
H10A H 0.9924 0.0596 0.4643 0.093 Uiso 1 1 calc R
H10B H 0.9063 0.1037 0.5096 0.093 Uiso 1 1 calc R
H10C H 1.0534 0.1255 0.5200 0.093 Uiso 1 1 calc R
C11 C 0.5018(2) 0.05867(12) 0.23738(13) 0.0302(5) Uani 1 1 d .
H11 H 0.4615 0.0909 0.2697 0.036 Uiso 1 1 calc R
C12 C 0.4319(2) 0.06769(14) 0.14299(14) 0.0407(6) Uani 1 1 d .
H12A H 0.4709 0.0374 0.1097 0.061 Uiso 1 1 calc R
H12B H 0.4398 0.1154 0.1266 0.061 Uiso 1 1 calc R
H12C H 0.3399 0.0561 0.1318 0.061 Uiso 1 1 calc R
C13 C 0.4844(2) -0.01353(13) 0.26611(17) 0.0413(6) Uani 1 1 d .
H13A H 0.3918 -0.0225 0.2571 0.062 Uiso 1 1 calc R
H13B H 0.5314 -0.0185 0.3268 0.062 Uiso 1 1 calc R
H13C H 0.5187 -0.0464 0.2330 0.062 Uiso 1 1 calc R
C14 C 0.97273(18) 0.00283(9) 0.23074(11) 0.0195(4) Uani 1 1 d .
C15 C 1.05605(19) -0.05618(10) 0.22196(12) 0.0232(4) Uani 1 1 d .
C16 C 1.1068(2) -0.05973(11) 0.15330(13) 0.0289(5) Uani 1 1 d .
H16 H 1.0860 -0.0251 0.1107 0.035 Uiso 1 1 calc R
C17 C 1.1872(2) -0.11340(12) 0.14688(16) 0.0383(6) Uani 1 1 d .
H17 H 1.2217 -0.1156 0.0999 0.046 Uiso 1 1 calc R
C18 C 1.2173(2) -0.16365(12) 0.20833(18) 0.0424(6) Uani 1 1 d .
H18 H 1.2729 -0.2004 0.2039 0.051 Uiso 1 1 calc R
C19 C 1.1672(3) -0.16089(12) 0.27648(17) 0.0431(6) Uani 1 1 d .
H19 H 1.1879 -0.1958 0.3187 0.052 Uiso 1 1 calc R
C20 C 1.0864(2) -0.10714(11) 0.28358(15) 0.0349(5) Uani 1 1 d .
H20 H 1.0520 -0.1053 0.3306 0.042 Uiso 1 1 calc R
C21 C 0.7507(2) -0.05175(10) 0.17065(14) 0.0303(5) Uani 1 1 d .
H21 H 0.6621 -0.0308 0.1564 0.036 Uiso 1 1 calc R
C22 C 0.7690(3) -0.07571(16) 0.08580(18) 0.0534(8) Uani 1 1 d .
H22A H 0.6940 -0.1033 0.0547 0.080 Uiso 1 1 calc R
H22B H 0.8482 -0.1034 0.0971 0.080 Uiso 1 1 calc R
H22C H 0.7765 -0.0357 0.0515 0.080 Uiso 1 1 calc R
C23 C 0.7503(3) -0.11119(14) 0.2299(2) 0.0575(8) Uani 1 1 d .
H23A H 0.6736 -0.1398 0.2053 0.086 Uiso 1 1 calc R
H23B H 0.7480 -0.0936 0.2853 0.086 Uiso 1 1 calc R
H23C H 0.8290 -0.1387 0.2374 0.086 Uiso 1 1 calc R
C24 C 1.15577(19) 0.08051(10) 0.28166(13) 0.0259(4) Uani 1 1 d .
H24 H 1.1947 0.0525 0.2444 0.031 Uiso 1 1 calc R
C25 C 1.1781(2) 0.15523(11) 0.26567(15) 0.0336(5) Uani 1 1 d .
H25A H 1.1389 0.1657 0.2051 0.050 Uiso 1 1 calc R
H25B H 1.2716 0.1644 0.2815 0.050 Uiso 1 1 calc R
H25C H 1.1383 0.1840 0.3000 0.050 Uiso 1 1 calc R
C26 C 1.2240(2) 0.06103(12) 0.37374(14) 0.0356(5) Uani 1 1 d .
H26A H 1.2071 0.0127 0.3828 0.053 Uiso 1 1 calc R
H26B H 1.1912 0.0897 0.4119 0.053 Uiso 1 1 calc R
H26C H 1.3178 0.0682 0.3859 0.053 Uiso 1 1 calc R
C27 C 0.6574(2) 0.11234(12) 0.04077(14) 0.0336(5) Uani 1 1 d .
C28 C 0.9117(2) 0.12885(11) 0.08064(12) 0.0294(5) Uani 1 1 d .
C29 C 0.8923(2) 0.23567(11) 0.18238(14) 0.0296(5) Uani 1 1 d .

loop_
_atom_site_aniso_label
_atom_site_aniso_U_11
_atom_site_aniso_U_22
_atom_site_aniso_U_33
_atom_site_aniso_U_23
_atom_site_aniso_U_13
_atom_site_aniso_U_12
Cr 0.02268(19) 0.02318(18) 0.02194(18) 0.00415(12) 0.00829(13) 0.00230(12)
Si 0.0284(3) 0.0182(3) 0.0189(3) -0.00021(18) 0.0083(2) 0.0015(2)
O1 0.0530(12) 0.0691(13) 0.0486(10) -0.0241(10) 0.0190(9) -0.0241(10)
O2 0.0433(10) 0.0640(12) 0.0344(9) 0.0023(8) 0.0181(8) 0.0211(9)
N1 0.0191(8) 0.0250(8) 0.0218(8) -0.0018(6) 0.0071(7) -0.0008(6)
N2 0.0216(8) 0.0282(9) 0.0228(8) -0.0017(7) 0.0103(7) -0.0018(7)
N3 0.0193(8) 0.0203(8) 0.0264(8) -0.0012(6) 0.0078(7) -0.0004(6)
O3 0.0364(9) 0.0362(9) 0.0664(12) -0.0148(8) 0.0088(9) -0.0024(8)
N4 0.0183(8) 0.0218(8) 0.0215(8) -0.0011(6) 0.0065(6) 0.0013(6)
O4 0.0430(10) 0.0420(10) 0.0640(11) -0.0035(8) 0.0313(9) 0.0081(8)
C1 0.0211(10) 0.0239(9) 0.0217(9) 0.0025(7) 0.0088(8) 0.0034(8)
C2 0.0185(10) 0.0369(11) 0.0200(9) -0.0034(8) 0.0074(8) 0.0005(8)
C3 0.0285(11) 0.0374(12) 0.0331(11) -0.0017(9) 0.0120(9) 0.0055(9)
C4 0.0338(13) 0.0558(16) 0.0453(14) -0.0131(12) 0.0160(11) 0.0116(11)
C5 0.0349(14) 0.089(2) 0.0310(12) -0.0087(12) 0.0185(11) 0.0141(14)
O5 0.0376(10) 0.0649(12) 0.0529(10) 0.0398(9) 0.0161(8) 0.0131(9)
C6 0.0378(14) 0.0772(19) 0.0278(11) 0.0084(11) 0.0172(11) 0.0092(13)
C7 0.0296(12) 0.0459(13) 0.0302(11) 0.0077(9) 0.0137(10) 0.0071(10)
C8 0.0213(10) 0.0377(11) 0.0237(10) -0.0083(8) 0.0060(8) -0.0023(9)
C9 0.0340(14) 0.0566(17) 0.093(2) -0.0460(16) 0.0229(15) -0.0121(12)
C31 0.0206(10) 0.0391(12) 0.0379(12) 0.0073(10) 0.0107(9) 0.0054(9)
C30 0.0301(11) 0.0260(10) 0.0326(11) 0.0019(8) 0.0093(10) -0.0011(9)
C10 0.0359(15) 0.110(3) 0.0335(13) 0.0218(15) 0.0000(12) -0.0109(16)
C11 0.0208(10) 0.0398(12) 0.0311(11) -0.0054(9) 0.0094(9) -0.0050(9)
C12 0.0292(12) 0.0559(15) 0.0329(12) -0.0026(11) 0.0028(10) -0.0100(11)
C13 0.0315(12) 0.0488(14) 0.0469(13) 0.0021(11) 0.0167(11) -0.0110(11)
C14 0.0202(9) 0.0217(9) 0.0167(8) 0.0015(7) 0.0055(7) 0.0025(7)
C15 0.0214(10) 0.0214(9) 0.0254(9) -0.0026(7) 0.0045(8) 0.0021(7)
C16 0.0290(11) 0.0299(11) 0.0283(10) -0.0031(8) 0.0092(9) 0.0042(9)
C17 0.0334(12) 0.0407(13) 0.0418(13) -0.0134(10) 0.0126(11) 0.0050(10)
C18 0.0318(13) 0.0300(12) 0.0598(15) -0.0104(11) 0.0046(12) 0.0110(10)
C19 0.0433(14) 0.0292(12) 0.0507(14) 0.0095(10) 0.0047(12) 0.0131(10)
C20 0.0404(13) 0.0293(11) 0.0351(11) 0.0055(9) 0.0115(10) 0.0071(10)
C21 0.0227(10) 0.0230(10) 0.0439(12) -0.0075(9) 0.0079(9) -0.0048(8)
C22 0.0380(14) 0.0610(17) 0.0545(16) -0.0354(14) 0.0035(12) -0.0028(12)
C23 0.0472(16) 0.0319(13) 0.094(2) 0.0163(14) 0.0223(16) -0.0087(12)
C24 0.0175(10) 0.0285(10) 0.0317(10) -0.0066(8) 0.0070(8) -0.0002(8)
C25 0.0242(11) 0.0324(11) 0.0437(12) -0.0012(9) 0.0092(10) -0.0054(9)
C26 0.0273(12) 0.0346(12) 0.0371(12) -0.0029(9) -0.0023(10) 0.0039(9)
C27 0.0344(12) 0.0427(13) 0.0284(10) -0.0001(9) 0.0166(10) -0.0011(10)
C28 0.0314(12) 0.0357(11) 0.0200(9) 0.0040(8) 0.0057(9) 0.0048(9)
C29 0.0269(11) 0.0285(11) 0.0361(11) 0.0043(9) 0.0133(9) 0.0069(9)

loop_
_atom_type_symbol
_atom_type_description
_atom_type_scat_dispersion_real
_atom_type_scat_dispersion_imag
_atom_type_scat_source
C C 0.0033 0.0016 'International Tables Vol C Tables 4.2.6.8 and 6.1.1.4'
H H 0.0000 0.0000 'International Tables Vol C Tables 4.2.6.8 and 6.1.1.4'
N N 0.0061 0.0033 'International Tables Vol C Tables 4.2.6.8 and 6.1.1.4'
O O 0.0106 0.0060 'International Tables Vol C Tables 4.2.6.8 and 6.1.1.4'
Si Si 0.0817 0.0704 'International Tables Vol C Tables 4.2.6.8 and 6.1.1.4'
Cr Cr 0.3209 0.6236 'International Tables Vol C Tables 4.2.6.8 and 6.1.1.4'

loop_
_geom_angle_atom_site_label_1
_geom_angle_atom_site_label_2
_geom_angle_atom_site_label_3
_geom_angle
C31 Cr C29 91.05(10)
C31 Cr C27 88.97(10)
C29 Cr C27 178.54(10)
C31 Cr C30 93.51(10)
C29 Cr C30 87.21(9)
C27 Cr C30 91.33(10)
C31 Cr C28 93.76(10)
C29 Cr C28 92.34(10)
C27 Cr C28 89.12(10)
C30 Cr C28 172.73(9)
C31 Cr Si 179.07(8)
C29 Cr Si 89.41(7)
C27 Cr Si 90.59(7)
C30 Cr Si 87.32(7)
C28 Cr Si 85.42(7)
N1 Si N3 115.11(8)
N1 Si N4 95.11(7)
N3 Si N4 67.27(7)
N1 Si N2 66.14(7)
N3 Si N2 92.88(7)
N4 Si N2 144.64(7)
N1 Si C14 110.16(7)
N3 Si C14 34.08(7)
N4 Si C14 33.35(6)
N2 Si C14 123.04(7)
N1 Si C1 33.72(7)
N3 Si C1 108.57(8)
N4 Si C1 124.63(7)
N2 Si C1 32.58(6)
C14 Si C1 124.63(7)
N1 Si Cr 122.64(6)
N3 Si Cr 122.19(6)
N4 Si Cr 108.22(5)
N2 Si Cr 107.13(5)
C14 Si Cr 118.05(5)
C1 Si Cr 117.28(5)
C1 N1 C8 128.41(17)
C1 N1 Si 98.95(12)
C8 N1 Si 131.83(14)
C1 N2 C11 120.19(17)
C1 N2 Si 84.69(12)
C11 N2 Si 154.52(13)
C14 N3 C21 128.66(17)
C14 N3 Si 97.38(12)
C21 N3 Si 131.96(14)
C14 N4 C24 120.96(16)
C14 N4 Si 86.02(12)
C24 N4 Si 152.24(13)
N2 C1 N1 109.70(17)
N2 C1 C2 125.51(18)
N1 C1 C2 124.76(17)
N2 C1 Si 62.73(11)
N1 C1 Si 47.33(9)
C2 C1 Si 169.54(15)
C3 C2 C7 119.3(2)
C3 C2 C1 120.39(19)
C7 C2 C1 120.31(19)
C4 C3 C2 120.1(2)
C5 C4 C3 119.9(2)
C6 C5 C4 120.4(2)
C5 C6 C7 119.9(2)
C6 C7 C2 120.4(2)
N1 C8 C10 111.9(2)
N1 C8 C9 113.42(18)
C10 C8 C9 112.1(2)
O5 C31 Cr 178.9(2)
O4 C30 Cr 178.5(2)
N2 C11 C13 110.96(18)
N2 C11 C12 111.50(18)
C13 C11 C12 110.82(19)
N4 C14 N3 108.85(16)
N4 C14 C15 125.07(17)
N3 C14 C15 126.07(17)
N4 C14 Si 60.64(10)
N3 C14 Si 48.54(9)
C15 C14 Si 172.60(13)
C20 C15 C16 119.38(19)
C20 C15 C14 120.09(19)
C16 C15 C14 120.51(17)
C17 C16 C15 120.3(2)
C18 C17 C16 120.1(2)
C17 C18 C19 120.2(2)
C18 C19 C20 120.2(2)
C15 C20 C19 119.9(2)
N3 C21 C23 112.2(2)
N3 C21 C22 113.1(2)
C23 C21 C22 112.0(2)
N4 C24 C25 111.37(16)
N4 C24 C26 111.26(18)
C25 C24 C26 110.98(17)
O1 C27 Cr 176.5(2)
O2 C28 Cr 178.6(2)
O3 C29 Cr 176.86(19)

loop_
_geom_bond_atom_site_label_1
_geom_bond_atom_site_label_2
_geom_bond_distance
Cr C31 1.853(2)
Cr C29 1.879(2)
Cr C27 1.879(2)
Cr C30 1.880(2)
Cr C28 1.887(2)
Cr Si 2.4181(7)
Si N1 1.7982(17)
Si N3 1.8014(17)
Si N4 2.0825(17)
Si N2 2.1567(19)
Si C14 2.3838(19)
Si C1 2.416(2)
O1 C27 1.154(3)
O2 C28 1.146(3)
N1 C1 1.358(3)
N1 C8 1.466(2)
N2 C1 1.307(3)
N2 C11 1.479(3)
N3 C14 1.347(3)
N3 C21 1.467(2)
O3 C29 1.152(3)
N4 C14 1.314(2)
N4 C24 1.478(3)
O4 C30 1.150(3)
C1 C2 1.491(3)
C2 C3 1.389(3)
C2 C7 1.390(3)
C3 C4 1.389(3)
C4 C5 1.380(4)
C5 C6 1.378(4)
O5 C31 1.148(3)
C6 C7 1.384(3)
C8 C10 1.512(3)
C8 C9 1.527(3)
C11 C13 1.514(3)
C11 C12 1.520(3)
C14 C15 1.492(3)
C15 C20 1.386(3)
C15 C16 1.392(3)
C16 C17 1.383(3)
C17 C18 1.375(4)
C18 C19 1.380(4)
C19 C20 1.389(3)
C21 C23 1.513(3)
C21 C22 1.536(3)
C24 C25 1.512(3)
C24 C26 1.521(3)

loop_
_geom_torsion_atom_site_label_1
_geom_torsion_atom_site_label_2
_geom_torsion_atom_site_label_3
_geom_torsion_atom_site_label_4
_geom_torsion
C31 Cr Si N1 165(5)
C29 Cr Si N1 44.53(10)
C27 Cr Si N1 -134.01(10)
C30 Cr Si N1 -42.70(10)
C28 Cr Si N1 136.93(10)
C31 Cr Si N3 -18(5)
C29 Cr Si N3 -138.40(10)
C27 Cr Si N3 43.06(10)
C30 Cr Si N3 134.36(9)
C28 Cr Si N3 -46.01(10)
C31 Cr Si N4 56(5)
C29 Cr Si N4 -64.27(8)
C27 Cr Si N4 117.19(9)
C30 Cr Si N4 -151.50(8)
C28 Cr Si N4 28.13(8)
C31 Cr Si N2 -123(5)
C29 Cr Si N2 116.76(8)
C27 Cr Si N2 -61.78(9)
C30 Cr Si N2 29.52(8)
C28 Cr Si N2 -150.85(8)
C31 Cr Si C14 21(5)
C29 Cr Si C14 -99.07(9)
C27 Cr Si C14 82.38(9)
C30 Cr Si C14 173.69(8)
C28 Cr Si C14 -6.68(9)
C31 Cr Si C1 -157(5)
C29 Cr Si C1 83.18(9)
C27 Cr Si C1 -95.36(9)
C30 Cr Si C1 -4.06(9)
C28 Cr Si C1 175.57(9)
N3 Si N1 C1 -86.06(13)
N4 Si N1 C1 -153.33(12)
N2 Si N1 C1 -4.49(11)
C14 Si N1 C1 -122.71(12)
Cr Si N1 C1 91.20(12)
N3 Si N1 C8 103.90(18)
N4 Si N1 C8 36.63(18)
N2 Si N1 C8 -174.54(19)
C14 Si N1 C8 67.25(19)
C1 Si N1 C8 -170.0(2)
Cr Si N1 C8 -78.85(18)
N1 Si N2 C1 4.63(11)
N3 Si N2 C1 120.89(12)
N4 Si N2 C1 67.59(16)
C14 Si N2 C1 103.95(12)
Cr Si N2 C1 -114.10(11)
N1 Si N2 C11 172.8(3)
N3 Si N2 C11 -70.9(3)
N4 Si N2 C11 -124.2(3)
C14 Si N2 C11 -87.9(3)
C1 Si N2 C11 168.2(4)
Cr Si N2 C11 54.1(3)
N1 Si N3 C14 -89.22(13)
N4 Si N3 C14 -4.36(11)
N2 Si N3 C14 -154.15(12)
C1 Si N3 C14 -124.97(12)
Cr Si N3 C14 93.51(12)
N1 Si N3 C21 106.32(19)
N4 Si N3 C21 -168.8(2)
N2 Si N3 C21 41.39(19)
C14 Si N3 C21 -164.5(3)
C1 Si N3 C21 70.6(2)
Cr Si N3 C21 -70.9(2)
N1 Si N4 C14 119.56(12)
N3 Si N4 C14 4.45(11)
N2 Si N4 C14 64.70(16)
C1 Si N4 C14 101.93(12)
Cr Si N4 C14 -113.60(10)
N1 Si N4 C24 -73.3(3)
N3 Si N4 C24 171.6(3)
N2 Si N4 C24 -128.2(3)
C14 Si N4 C24 167.1(3)
C1 Si N4 C24 -90.9(3)
Cr Si N4 C24 53.5(3)
C11 N2 C1 N1 179.89(17)
Si N2 C1 N1 -5.97(14)
C11 N2 C1 C2 -1.7(3)
Si N2 C1 C2 172.45(19)
C11 N2 C1 Si -174.14(19)
C8 N1 C1 N2 177.76(18)
Si N1 C1 N2 7.22(17)
C8 N1 C1 C2 -0.7(3)
Si N1 C1 C2 -171.21(17)
C8 N1 C1 Si 170.5(2)
N1 Si C1 N2 -172.35(19)
N3 Si C1 N2 -64.70(13)
N4 Si C1 N2 -139.44(11)
C14 Si C1 N2 -98.62(12)
Cr Si C1 N2 78.96(12)
N3 Si C1 N1 107.65(13)
N4 Si C1 N1 32.91(14)
N2 Si C1 N1 172.35(19)
C14 Si C1 N1 73.73(14)
Cr Si C1 N1 -108.69(12)
N1 Si C1 C2 43.8(7)
N3 Si C1 C2 151.4(7)
N4 Si C1 C2 76.7(8)
N2 Si C1 C2 -143.9(8)
C14 Si C1 C2 117.5(7)
Cr Si C1 C2 -64.9(8)
N2 C1 C2 C3 -85.2(3)
N1 C1 C2 C3 92.9(2)
Si C1 C2 C3 54.7(8)
N2 C1 C2 C7 94.0(3)
N1 C1 C2 C7 -87.8(3)
Si C1 C2 C7 -126.0(7)
C7 C2 C3 C4 1.3(3)
C1 C2 C3 C4 -179.4(2)
C2 C3 C4 C5 -0.1(4)
C3 C4 C5 C6 -0.8(4)
C4 C5 C6 C7 0.5(4)
C5 C6 C7 C2 0.8(4)
C3 C2 C7 C6 -1.7(3)
C1 C2 C7 C6 179.0(2)
C1 N1 C8 C10 73.2(3)
Si N1 C8 C10 -119.4(2)
C1 N1 C8 C9 -54.8(3)
Si N1 C8 C9 112.6(2)
C29 Cr C31 O5 177(100)
C27 Cr C31 O5 -4(12)
C30 Cr C31 O5 -96(12)
C28 Cr C31 O5 85(12)
Si Cr C31 O5 57(15)
C31 Cr C30 O4 -77(8)
C29 Cr C30 O4 14(8)
C27 Cr C30 O4 -166(8)
C28 Cr C30 O4 100(8)
Si Cr C30 O4 103(8)
C1 N2 C11 C13 -91.4(2)
Si N2 C11 C13 102.3(3)
C1 N2 C11 C12 144.6(2)
Si N2 C11 C12 -21.7(4)
C24 N4 C14 N3 -178.85(16)
Si N4 C14 N3 -5.80(14)
C24 N4 C14 C15 1.4(3)
Si N4 C14 C15 174.42(17)
C24 N4 C14 Si -173.05(18)
C21 N3 C14 N4 171.96(18)
Si N3 C14 N4 6.75(17)
C21 N3 C14 C15 -8.3(3)
Si N3 C14 C15 -173.47(16)
C21 N3 C14 Si 165.2(2)
N1 Si C14 N4 -67.35(12)
N3 Si C14 N4 -172.67(18)
N2 Si C14 N4 -141.37(11)
C1 Si C14 N4 -101.94(12)
Cr Si C14 N4 80.49(11)
N1 Si C14 N3 105.32(13)
N4 Si C14 N3 172.67(18)
N2 Si C14 N3 31.30(14)
C1 Si C14 N3 70.73(14)
Cr Si C14 N3 -106.84(12)
N1 Si C14 C15 150.8(11)
N3 Si C14 C15 45.5(11)
N4 Si C14 C15 -141.9(12)
N2 Si C14 C15 76.8(11)
C1 Si C14 C15 116.2(11)
Cr Si C14 C15 -61.4(11)
N4 C14 C15 C20 100.7(2)
N3 C14 C15 C20 -79.0(3)
Si C14 C15 C20 -120.4(11)
N4 C14 C15 C16 -77.6(2)
N3 C14 C15 C16 102.7(2)
Si C14 C15 C16 61.3(12)
C20 C15 C16 C17 -0.3(3)
C14 C15 C16 C17 177.96(19)
C15 C16 C17 C18 0.1(3)
C16 C17 C18 C19 0.2(4)
C17 C18 C19 C20 -0.3(4)
C16 C15 C20 C19 0.3(3)
C14 C15 C20 C19 -178.1(2)
C18 C19 C20 C15 0.1(4)
C14 N3 C21 C23 76.2(3)
Si N3 C21 C23 -123.7(2)
C14 N3 C21 C22 -51.7(3)
Si N3 C21 C22 108.4(2)
C14 N4 C24 C25 149.61(18)
Si N4 C24 C25 -15.4(4)
C14 N4 C24 C26 -86.0(2)
Si N4 C24 C26 109.0(3)
C31 Cr C27 O1 19(4)
C29 Cr C27 O1 110(5)
C30 Cr C27 O1 113(4)
C28 Cr C27 O1 -74(4)
Si Cr C27 O1 -160(4)
C31 Cr C28 O2 -106(8)
C29 Cr C28 O2 163(8)
C27 Cr C28 O2 -17(8)
C30 Cr C28 O2 76(8)
Si Cr C28 O2 73(8)
C31 Cr C29 O3 37(4)
C27 Cr C29 O3 -53(6)
C30 Cr C29 O3 -56(4)
C28 Cr C29 O3 131(4)
Si Cr C29 O3 -143(4)
